data_4303007
loop_
_publ_author_name
'Michael Schmittel'
'Bice He'
'Jian Fan'
'Jan W. Bats'
'Marianne Engeser'
'Marc Schlosser'
'Hans-J\"org Deiseroth'

_publ_section_title
;
Cap for Copper(I) Ions! Metallosupramolecular Solid and Solution State
Structures on the Basis of the Dynamic Tetrahedral [Cu(phenAr2)(py)2]+ Motif
;
_journal_name_full 'Inorganic Chemistry'
_journal_page_first 8192
_journal_page_last 8200
_journal_paper_doi 10.1021/ic900657w
_journal_volume 48
_journal_year 2009
_chemical_formula_sum 'C44 H36 Cl2 Cu F6 N4 O0 P'
_chemical_formula_weight 900.18
_chemical_name_systematic
; 
 ? 
;
_space_group_IT_number 142
_symmetry_cell_setting tetragonal
_symmetry_space_group_name_Hall '-I 4bd 2c'
_symmetry_space_group_name_H-M 'I 41/a c d :2'
_atom_sites_solution_hydrogens geom
_atom_sites_solution_primary direct
_atom_sites_solution_secondary difmap
_audit_creation_method SHELXL-97
_cell_angle_alpha 90.00
_cell_angle_beta 90.00
_cell_angle_gamma 90.00
_cell_formula_units_Z 16
_cell_length_a 24.789(4)
_cell_length_b 24.789(4)
_cell_length_c 27.611(6)
_cell_measurement_reflns_used 8000
_cell_measurement_temperature 293(2)
_cell_measurement_theta_max 25.55
_cell_measurement_theta_min 2.85
_cell_volume 16967(5)
_computing_cell_refinement 'Bruker XSCANS'
_computing_data_collection 'Bruker XSCANS'
_computing_data_reduction 'Bruker SHELXTL'
_computing_molecular_graphics 'Bruker SHELXTL'
_computing_publication_material 'Bruker SHELXTL'
_computing_structure_refinement 'SHELXL-97 (Sheldrick, 1997)'
_computing_structure_solution 'SHELXS-97 (Sheldrick, 1990)'
_diffrn_ambient_temperature 293(2)
_diffrn_measured_fraction_theta_full 0.998
_diffrn_measured_fraction_theta_max 0.998
_diffrn_measurement_device_type 'Bruker P4'
_diffrn_measurement_method '\w scans'
_diffrn_radiation_monochromator graphite
_diffrn_radiation_source 'fine-focus sealed tube'
_diffrn_radiation_type MoK\a
_diffrn_radiation_wavelength 0.71073
_diffrn_reflns_av_R_equivalents 0.0843
_diffrn_reflns_av_sigmaI/netI 0.0462
_diffrn_reflns_limit_h_max 29
_diffrn_reflns_limit_h_min -29
_diffrn_reflns_limit_k_max 29
_diffrn_reflns_limit_k_min -29
_diffrn_reflns_limit_l_max 32
_diffrn_reflns_limit_l_min -31
_diffrn_reflns_number 58951
_diffrn_reflns_theta_full 25.00
_diffrn_reflns_theta_max 25.00
_diffrn_reflns_theta_min 2.88
_exptl_absorpt_coefficient_mu 0.741
_exptl_absorpt_correction_T_max 0.9381
_exptl_absorpt_correction_T_min 0.8166
_exptl_absorpt_correction_type numerical
_exptl_absorpt_process_details
;Crystal description with 10 faces,

 X-SHAPE 1.06 (STOE & Cie, 1999)

;
_exptl_crystal_colour red
_exptl_crystal_density_diffrn 1.410
_exptl_crystal_density_method 'not measured'
_exptl_crystal_description needle
_exptl_crystal_F_000 7360
_exptl_crystal_size_max 0.66
_exptl_crystal_size_mid 0.16
_exptl_crystal_size_min 0.15
_refine_diff_density_max 0.425
_refine_diff_density_min -0.307
_refine_diff_density_rms 0.057
_refine_ls_extinction_method none
_refine_ls_goodness_of_fit_ref 0.850
_refine_ls_hydrogen_treatment constr
_refine_ls_matrix_type full
_refine_ls_number_parameters 264
_refine_ls_number_reflns 3741
_refine_ls_number_restraints 18
_refine_ls_restrained_S_all 0.864
_refine_ls_R_factor_all 0.0999
_refine_ls_R_factor_gt 0.0528
_refine_ls_shift/su_max 0.002
_refine_ls_shift/su_mean 0.000
_refine_ls_structure_factor_coef Fsqd
_refine_ls_weighting_details 'calc w=1/[\s^2^(Fo^2^)+(0.1109P)^2^+0.0000P] where P=(Fo^2^+2Fc^2^)/3'
_refine_ls_weighting_scheme calc
_refine_ls_wR_factor_gt 0.1473
_refine_ls_wR_factor_ref 0.1715
_reflns_number_gt 1752
_reflns_number_total 3741
_reflns_threshold_expression >2sigma(I)
_cod_data_source_file ic900657w_si_002_1.cif
_cod_data_source_block 2
_cod_depositor_comments
;
The following automatic conversions were performed:
'_symmetry_cell_setting' value 'Tetragonal' changed to 'tetragonal'
according to '/home/saulius/struct/CIF-dictionaries/cif_core.dic'
dictionary named 'cif_core.dic' version 2.4.1 from 2010-06-29.

Automatic conversion script
Id: cif_fix_enum 1527 2010-12-29 10:47:43Z saulius 
;
_cod_original_sg_symbol_H-M 'I 41/a c d'
_cod_database_code 4303007

loop_
_symmetry_equiv_pos_as_xyz
'x, y, z'
'-x, -y+1/2, z'
'x, -y, -z+1/2'
'-x+1/2, y, -z'
'-y+1/4, -x+1/4, -z+1/4'
'y+3/4, x+1/4, -z+1/4'
'y+1/4, -x+1/4, z+3/4'
'-y+1/4, x+3/4, z+1/4'
'x+1/2, y+1/2, z+1/2'
'-x+1/2, -y+1, z+1/2'
'x+1/2, -y+1/2, -z+1'
'-x+1, y+1/2, -z+1/2'
'-y+3/4, -x+3/4, -z+3/4'
'y+5/4, x+3/4, -z+3/4'
'y+3/4, -x+3/4, z+5/4'
'-y+3/4, x+5/4, z+3/4'
'-x, -y, -z'
'x, y-1/2, -z'
'-x, y, z-1/2'
'x-1/2, -y, z'
'y-1/4, x-1/4, z-1/4'
'-y-3/4, -x-1/4, z-1/4'
'-y-1/4, x-1/4, -z-3/4'
'y-1/4, -x-3/4, -z-1/4'
'-x+1/2, -y+1/2, -z+1/2'
'x+1/2, y, -z+1/2'
'-x+1/2, y+1/2, z'
'x, -y+1/2, z+1/2'
'y+1/4, x+1/4, z+1/4'
'-y-1/4, -x+1/4, z+1/4'
'-y+1/4, x+1/4, -z-1/4'
'y+1/4, -x-1/4, -z+1/4'

loop_
_atom_site_label
_atom_site_type_symbol
_atom_site_fract_x
_atom_site_fract_y
_atom_site_fract_z
_atom_site_U_iso_or_equiv
_atom_site_adp_type
_atom_site_occupancy
_atom_site_symmetry_multiplicity
_atom_site_calc_flag
_atom_site_refinement_flags
_atom_site_disorder_assembly
_atom_site_disorder_group
Cu1 Cu 1.49841(2) 1.0000 0.7500 0.0597(2) Uani 1 2 d S . .
C1 C 1.45644(16) 1.03932(15) 0.84628(14) 0.0684(10) Uani 1 1 d . . .
H1A H 1.4868 1.0226 0.8590 0.082 Uiso 1 1 calc R . .
C2 C 1.42470(15) 1.06916(16) 0.87697(14) 0.0686(11) Uani 1 1 d . . .
H2A H 1.4337 1.0719 0.9096 0.082 Uiso 1 1 calc R . .
C3 C 1.37906(14) 1.09537(14) 0.85926(13) 0.0559(8) Uani 1 1 d . . .
C4 C 1.36812(15) 1.08893(15) 0.81046(13) 0.0631(9) Uani 1 1 d . . .
H4A H 1.3381 1.1055 0.7968 0.076 Uiso 1 1 calc R . .
C5 C 1.40189(15) 1.05790(15) 0.78197(14) 0.0633(10) Uani 1 1 d . . .
H5A H 1.3935 1.0541 0.7493 0.076 Uiso 1 1 calc R . .
C6 C 1.56053(18) 0.89266(17) 0.76793(17) 0.0782(12) Uani 1 1 d . . .
C7 C 1.50764(19) 0.86512(16) 0.7694(2) 0.0800(12) Uani 1 1 d . . .
C8 C 1.4760(2) 0.8675(2) 0.8117(2) 0.1018(15) Uani 1 1 d . . .
C9 C 1.4273(3) 0.8400(3) 0.8120(4) 0.143(3) Uani 1 1 d . . .
H9A H 1.4056 0.8415 0.8394 0.172 Uiso 1 1 calc R . .
C10 C 1.4110(4) 0.8112(3) 0.7735(5) 0.151(3) Uani 1 1 d . . .
H10A H 1.3780 0.7933 0.7748 0.182 Uiso 1 1 calc R . .
C11 C 1.4413(4) 0.8076(2) 0.7330(4) 0.135(2) Uani 1 1 d . . .
H11A H 1.4292 0.7868 0.7071 0.161 Uiso 1 1 calc R . .
C12 C 1.4916(2) 0.83513(18) 0.7293(2) 0.0974(15) Uani 1 1 d . . .
C13 C 1.5246(3) 0.8333(2) 0.6842(2) 0.129(2) Uani 1 1 d . . .
H13A H 1.5569 0.8540 0.6888 0.193 Uiso 1 1 calc R . .
H13B H 1.5042 0.8480 0.6578 0.193 Uiso 1 1 calc R . .
H13C H 1.5340 0.7965 0.6771 0.193 Uiso 1 1 calc R . .
C14 C 1.4939(3) 0.8984(3) 0.8562(2) 0.139(2) Uani 1 1 d . . .
H14A H 1.5284 0.9146 0.8502 0.208 Uiso 1 1 calc R . .
H14B H 1.4966 0.8741 0.8832 0.208 Uiso 1 1 calc R . .
H14C H 1.4680 0.9261 0.8634 0.208 Uiso 1 1 calc R . .
C15 C 1.61020(16) 0.97167(17) 0.75511(14) 0.0727(11) Uani 1 1 d . . .
C16 C 1.65956(18) 0.9442(2) 0.76056(19) 0.0976(16) Uani 1 1 d . . .
C17 C 1.6565(3) 0.8886(3) 0.7707(2) 0.123(2) Uani 1 1 d . . .
H17A H 1.6880 0.8688 0.7752 0.147 Uiso 1 1 calc R . .
C18 C 1.6079(2) 0.8636(2) 0.7740(2) 0.1099(18) Uani 1 1 d . . .
H18A H 1.6063 0.8268 0.7805 0.132 Uiso 1 1 calc R . .
C19 C 1.70859(19) 0.9737(2) 0.7547(2) 0.125(2) Uani 1 1 d . . .
H19A H 1.7413 0.9557 0.7575 0.150 Uiso 1 1 calc R . .
C101 C 1.1724(4) 0.8839(4) 0.86718(19) 0.34(2) Uani 1 1 d D . .
H10B H 1.1608 0.8487 0.8623 0.406 Uiso 1 1 calc R . .
C102 C 1.2245(5) 0.8950(6) 0.8590(4) 0.247(6) Uani 1 1 d D . .
H10C H 1.2493 0.8693 0.8488 0.297 Uiso 1 1 calc R . .
C103 C 1.2382(4) 0.9503(4) 0.86739(19) 0.36(2) Uani 1 1 d D . .
N1 N 1.44609(11) 1.03295(12) 0.79891(11) 0.0595(8) Uani 1 1 d . . .
N2 N 1.56157(12) 0.94629(12) 0.75982(11) 0.0644(8) Uani 1 1 d . . .
P1 P 1.2500 0.7500 0.7500 0.0796(5) Uani 1 2 d S . .
F1 F 1.27053(15) 0.81048(13) 0.74612(13) 0.1290(12) Uani 1 1 d . . .
F2 F 1.19957(16) 0.76838(15) 0.78038(16) 0.1544(15) Uani 1 1 d . . .
F3 F 1.2173(2) 0.76036(19) 0.70327(15) 0.1769(18) Uani 1 1 d . . .
Cl1 Cl 1.30239(14) 0.9666(2) 0.85782(15) 0.292(2) Uani 1 1 d . . .

loop_
_atom_site_aniso_label
_atom_site_aniso_U_11
_atom_site_aniso_U_22
_atom_site_aniso_U_33
_atom_site_aniso_U_23
_atom_site_aniso_U_13
_atom_site_aniso_U_12
Cu1 0.0539(4) 0.0610(4) 0.0643(4) -0.0089(3) 0.000 0.000
C1 0.072(2) 0.071(2) 0.062(3) -0.0073(19) -0.0106(19) 0.0207(19)
C2 0.078(3) 0.079(3) 0.050(2) -0.0060(18) -0.0058(18) 0.020(2)
C3 0.060(2) 0.057(2) 0.050(2) -0.0020(16) -0.0001(16) 0.0085(16)
C4 0.061(2) 0.073(2) 0.056(2) -0.0034(19) -0.0047(18) 0.0147(18)
C5 0.068(2) 0.069(2) 0.053(2) -0.0042(18) -0.0040(18) 0.0053(19)
C6 0.082(3) 0.062(2) 0.090(3) -0.013(2) -0.013(2) 0.020(2)
C7 0.090(3) 0.048(2) 0.102(3) 0.008(2) -0.006(3) 0.009(2)
C8 0.116(4) 0.078(3) 0.112(4) 0.025(3) 0.007(4) 0.008(3)
C9 0.149(7) 0.105(5) 0.176(8) 0.057(5) 0.023(5) -0.022(5)
C10 0.131(6) 0.093(5) 0.230(10) 0.034(6) -0.011(7) -0.026(5)
C11 0.159(7) 0.060(3) 0.185(7) -0.004(4) -0.043(6) -0.011(4)
C12 0.115(4) 0.050(2) 0.127(4) -0.005(3) -0.017(3) 0.003(3)
C13 0.179(6) 0.100(4) 0.108(5) -0.033(3) -0.015(4) 0.017(4)
C14 0.189(7) 0.143(5) 0.084(4) 0.017(4) 0.002(4) 0.035(5)
C15 0.062(2) 0.082(2) 0.074(3) -0.027(2) -0.004(2) 0.009(2)
C16 0.060(3) 0.118(4) 0.115(4) -0.036(3) -0.011(2) 0.023(3)
C17 0.098(4) 0.115(5) 0.155(5) -0.034(4) -0.028(4) 0.049(4)
C18 0.098(4) 0.088(3) 0.144(5) -0.015(3) -0.023(4) 0.032(3)
C19 0.058(2) 0.158(6) 0.158(5) -0.054(6) -0.003(3) 0.019(3)
C101 0.58(5) 0.277(18) 0.157(13) 0.066(12) -0.10(2) -0.29(3)
C102 0.298(14) 0.320(16) 0.124(7) 0.073(9) -0.064(8) -0.185(11)
C103 0.38(2) 0.52(4) 0.163(11) 0.16(2) -0.118(14) -0.33(3)
N1 0.0607(18) 0.0608(18) 0.057(2) -0.0041(14) -0.0021(14) 0.0074(14)
N2 0.0622(18) 0.0619(19) 0.069(2) -0.0126(14) -0.0037(15) 0.0052(16)
P1 0.0761(10) 0.0861(11) 0.0765(10) 0.0254(9) 0.0034(8) 0.0063(9)
F1 0.120(2) 0.097(2) 0.170(3) 0.0259(19) 0.021(2) -0.0034(19)
F2 0.145(3) 0.123(2) 0.196(4) 0.034(3) 0.072(3) 0.022(2)
F3 0.181(4) 0.214(4) 0.136(3) 0.069(3) -0.063(3) -0.032(3)
Cl1 0.206(3) 0.399(5) 0.272(4) 0.123(4) -0.029(3) -0.096(3)

loop_
_atom_type_symbol
_atom_type_description
_atom_type_scat_dispersion_real
_atom_type_scat_dispersion_imag
_atom_type_scat_source
C C 0.0033 0.0016 'International Tables Vol C Tables 4.2.6.8 and 6.1.1.4'
H H 0.0000 0.0000 'International Tables Vol C Tables 4.2.6.8 and 6.1.1.4'
N N 0.0061 0.0033 'International Tables Vol C Tables 4.2.6.8 and 6.1.1.4'
O O 0.0106 0.0060 'International Tables Vol C Tables 4.2.6.8 and 6.1.1.4'
F F 0.0171 0.0103 'International Tables Vol C Tables 4.2.6.8 and 6.1.1.4'
P P 0.1023 0.0942 'International Tables Vol C Tables 4.2.6.8 and 6.1.1.4'
Cu Cu 0.3201 1.2651 'International Tables Vol C Tables 4.2.6.8 and 6.1.1.4'
Cl Cl 0.1484 0.1585 'International Tables Vol C Tables 4.2.6.8 and 6.1.1.4'

loop_
_geom_angle_atom_site_label_1
_geom_angle_atom_site_label_2
_geom_angle_atom_site_label_3
_geom_angle
_geom_angle_site_symmetry_1
_geom_angle_site_symmetry_3
_geom_angle_publ_flag
N1 Cu1 N1 101.17(16) 3_576 . ?
N1 Cu1 N2 130.54(12) 3_576 3_576 ?
N1 Cu1 N2 108.01(11) . 3_576 ?
N1 Cu1 N2 108.01(11) 3_576 . ?
N1 Cu1 N2 130.54(12) . . ?
N2 Cu1 N2 81.90(17) 3_576 . ?
N1 C1 C2 123.7(3) . . ?
N1 C1 H1A 118.1 . . ?
C2 C1 H1A 118.1 . . ?
C1 C2 C3 120.0(4) . . ?
C1 C2 H2A 120.0 . . ?
C3 C2 H2A 120.0 . . ?
C4 C3 C2 116.6(3) . . ?
C4 C3 C3 122.1(4) . 14_446 ?
C2 C3 C3 121.3(4) . 14_446 ?
C5 C4 C3 120.0(3) . . ?
C5 C4 H4A 120.0 . . ?
C3 C4 H4A 120.0 . . ?
N1 C5 C4 123.5(3) . . ?
N1 C5 H5A 118.2 . . ?
C4 C5 H5A 118.2 . . ?
N2 C6 C18 121.1(5) . . ?
N2 C6 C7 118.5(4) . . ?
C18 C6 C7 120.5(4) . . ?
C12 C7 C8 121.5(5) . . ?
C12 C7 C6 118.6(5) . . ?
C8 C7 C6 119.8(5) . . ?
C9 C8 C7 118.0(7) . . ?
C9 C8 C14 120.0(7) . . ?
C7 C8 C14 122.0(6) . . ?
C10 C9 C8 121.4(8) . . ?
C10 C9 H9A 119.3 . . ?
C8 C9 H9A 119.3 . . ?
C9 C10 C11 121.5(8) . . ?
C9 C10 H10A 119.3 . . ?
C11 C10 H10A 119.3 . . ?
C10 C11 C12 120.9(7) . . ?
C10 C11 H11A 119.5 . . ?
C12 C11 H11A 119.5 . . ?
C7 C12 C11 116.7(6) . . ?
C7 C12 C13 121.6(5) . . ?
C11 C12 C13 121.6(6) . . ?
C12 C13 H13A 109.5 . . ?
C12 C13 H13B 109.5 . . ?
H13A C13 H13B 109.5 . . ?
C12 C13 H13C 109.5 . . ?
H13A C13 H13C 109.5 . . ?
H13B C13 H13C 109.5 . . ?
C8 C14 H14A 109.5 . . ?
C8 C14 H14B 109.5 . . ?
H14A C14 H14B 109.5 . . ?
C8 C14 H14C 109.5 . . ?
H14A C14 H14C 109.5 . . ?
H14B C14 H14C 109.5 . . ?
N2 C15 C16 122.3(4) . . ?
N2 C15 C15 118.0(2) . 3_576 ?
C16 C15 C15 119.7(3) . 3_576 ?
C15 C16 C17 116.6(5) . . ?
C15 C16 C19 118.7(5) . . ?
C17 C16 C19 124.7(5) . . ?
C18 C17 C16 120.5(5) . . ?
C18 C17 H17A 119.8 . . ?
C16 C17 H17A 119.8 . . ?
C17 C18 C6 120.4(5) . . ?
C17 C18 H18A 119.8 . . ?
C6 C18 H18A 119.8 . . ?
C19 C19 C16 121.7(3) 3_576 . ?
C19 C19 H19A 119.2 3_576 . ?
C16 C19 H19A 119.2 . . ?
C102 C101 C101 124.2(6) . 14_446 ?
C102 C101 H10B 117.9 . . ?
C101 C101 H10B 117.9 14_446 . ?
C101 C102 C103 113.4(11) . . ?
C101 C102 H10C 123.3 . . ?
C103 C102 H10C 123.3 . . ?
C103 C103 C102 122.3(6) 14_446 . ?
C103 C103 Cl1 122.0(3) 14_446 . ?
C102 C103 Cl1 115.7(7) . . ?
C5 N1 C1 116.2(3) . . ?
C5 N1 Cu1 118.2(2) . . ?
C1 N1 Cu1 124.7(2) . . ?
C6 N2 C15 119.1(3) . . ?
C6 N2 Cu1 129.8(3) . . ?
C15 N2 Cu1 111.0(2) . . ?
F3 P1 F3 180.000(2) . 25_766 ?
F3 P1 F2 91.1(3) . 25_766 ?
F3 P1 F2 88.9(3) 25_766 25_766 ?
F3 P1 F2 88.9(3) . . ?
F3 P1 F2 91.1(3) 25_766 . ?
F2 P1 F2 180.000(2) 25_766 . ?
F3 P1 F1 87.4(2) . . ?
F3 P1 F1 92.6(2) 25_766 . ?
F2 P1 F1 89.02(18) 25_766 . ?
F2 P1 F1 90.98(18) . . ?
F3 P1 F1 92.6(2) . 25_766 ?
F3 P1 F1 87.4(2) 25_766 25_766 ?
F2 P1 F1 90.98(18) 25_766 25_766 ?
F2 P1 F1 89.02(18) . 25_766 ?
F1 P1 F1 180.000(1) . 25_766 ?

loop_
_geom_bond_atom_site_label_1
_geom_bond_atom_site_label_2
_geom_bond_distance
_geom_bond_site_symmetry_2
_geom_bond_publ_flag
Cu1 N1 2.043(3) 3_576 ?
Cu1 N1 2.043(3) . ?
Cu1 N2 2.073(3) 3_576 ?
Cu1 N2 2.073(3) . ?
C1 N1 1.342(5) . ?
C1 C2 1.372(5) . ?
C1 H1A 0.9300 . ?
C2 C3 1.393(5) . ?
C2 H2A 0.9300 . ?
C3 C4 1.384(5) . ?
C3 C3 1.466(7) 14_446 ?
C4 C5 1.383(5) . ?
C4 H4A 0.9300 . ?
C5 N1 1.342(4) . ?
C5 H5A 0.9300 . ?
C6 N2 1.349(5) . ?
C6 C18 1.387(6) . ?
C6 C7 1.479(6) . ?
C7 C12 1.391(7) . ?
C7 C8 1.409(7) . ?
C8 C9 1.385(9) . ?
C8 C14 1.514(8) . ?
C9 C10 1.343(11) . ?
C9 H9A 0.9300 . ?
C10 C11 1.351(11) . ?
C10 H10A 0.9300 . ?
C11 C12 1.425(9) . ?
C11 H11A 0.9300 . ?
C12 C13 1.490(8) . ?
C13 H13A 0.9600 . ?
C13 H13B 0.9600 . ?
C13 H13C 0.9600 . ?
C14 H14A 0.9600 . ?
C14 H14B 0.9600 . ?
C14 H14C 0.9600 . ?
C15 N2 1.366(5) . ?
C15 C16 1.408(6) . ?
C15 C15 1.433(9) 3_576 ?
C16 C17 1.409(8) . ?
C16 C19 1.428(7) . ?
C17 C18 1.359(8) . ?
C17 H17A 0.9300 . ?
C18 H18A 0.9300 . ?
C19 C19 1.329(13) 3_576 ?
C19 H19A 0.9300 . ?
C101 C102 1.338(10) . ?
C101 C101 1.419(16) 14_446 ?
C101 H10B 0.9300 . ?
C102 C103 1.432(11) . ?
C102 H10C 0.9300 . ?
C103 C103 1.393(17) 14_446 ?
C103 Cl1 1.663(11) . ?
P1 F3 1.545(4) . ?
P1 F3 1.545(4) 25_766 ?
P1 F2 1.573(3) 25_766 ?
P1 F2 1.573(3) . ?
P1 F1 1.587(3) . ?
P1 F1 1.587(3) 25_766 ?

loop_
_geom_torsion_atom_site_label_1
_geom_torsion_atom_site_label_2
_geom_torsion_atom_site_label_3
_geom_torsion_atom_site_label_4
_geom_torsion
_geom_torsion_site_symmetry_1
_geom_torsion_site_symmetry_2
_geom_torsion_site_symmetry_3
_geom_torsion_site_symmetry_4
_geom_torsion_publ_flag
N1 C1 C2 C3 -0.6(6) . . . . ?
C1 C2 C3 C4 0.6(6) . . . . ?
C1 C2 C3 C3 -177.9(3) . . . 14_446 ?
C2 C3 C4 C5 -0.2(5) . . . . ?
C3 C3 C4 C5 178.3(3) 14_446 . . . ?
C3 C4 C5 N1 -0.3(6) . . . . ?
N2 C6 C7 C12 102.9(5) . . . . ?
C18 C6 C7 C12 -76.1(6) . . . . ?
N2 C6 C7 C8 -80.2(6) . . . . ?
C18 C6 C7 C8 100.8(5) . . . . ?
C12 C7 C8 C9 -1.5(7) . . . . ?
C6 C7 C8 C9 -178.3(5) . . . . ?
C12 C7 C8 C14 177.8(5) . . . . ?
C6 C7 C8 C14 1.0(7) . . . . ?
C7 C8 C9 C10 1.0(9) . . . . ?
C14 C8 C9 C10 -178.3(6) . . . . ?
C8 C9 C10 C11 0.3(12) . . . . ?
C9 C10 C11 C12 -1.1(12) . . . . ?
C8 C7 C12 C11 0.8(7) . . . . ?
C6 C7 C12 C11 177.6(4) . . . . ?
C8 C7 C12 C13 179.0(5) . . . . ?
C6 C7 C12 C13 -4.1(7) . . . . ?
C10 C11 C12 C7 0.5(9) . . . . ?
C10 C11 C12 C13 -177.7(6) . . . . ?
N2 C15 C16 C17 0.6(7) . . . . ?
C15 C15 C16 C17 179.8(5) 3_576 . . . ?
N2 C15 C16 C19 179.5(5) . . . . ?
C15 C15 C16 C19 -1.3(7) 3_576 . . . ?
C15 C16 C17 C18 1.1(8) . . . . ?
C19 C16 C17 C18 -177.7(6) . . . . ?
C16 C17 C18 C6 -0.7(9) . . . . ?
N2 C6 C18 C17 -1.7(8) . . . . ?
C7 C6 C18 C17 177.3(5) . . . . ?
C15 C16 C19 C19 1.4(11) . . . 3_576 ?
C17 C16 C19 C19 -179.7(8) . . . 3_576 ?
C101 C101 C102 C103 -0.1(3) 14_446 . . . ?
C101 C102 C103 C103 -0.1(3) . . . 14_446 ?
C101 C102 C103 Cl1 180.0(4) . . . . ?
C4 C5 N1 C1 0.3(5) . . . . ?
C4 C5 N1 Cu1 -169.4(3) . . . . ?
C2 C1 N1 C5 0.1(6) . . . . ?
C2 C1 N1 Cu1 169.1(3) . . . . ?
N1 Cu1 N1 C5 -40.7(2) 3_576 . . . ?
N2 Cu1 N1 C5 98.9(3) 3_576 . . . ?
N2 Cu1 N1 C5 -166.4(2) . . . . ?
N1 Cu1 N1 C1 150.6(3) 3_576 . . . ?
N2 Cu1 N1 C1 -69.9(3) 3_576 . . . ?
N2 Cu1 N1 C1 24.9(4) . . . . ?
C18 C6 N2 C15 3.4(7) . . . . ?
C7 C6 N2 C15 -175.6(4) . . . . ?
C18 C6 N2 Cu1 -179.4(4) . . . . ?
C7 C6 N2 Cu1 1.6(6) . . . . ?
C16 C15 N2 C6 -2.9(6) . . . . ?
C15 C15 N2 C6 177.9(4) 3_576 . . . ?
C16 C15 N2 Cu1 179.4(3) . . . . ?
C15 C15 N2 Cu1 0.2(5) 3_576 . . . ?
N1 Cu1 N2 C6 -47.4(4) 3_576 . . . ?
N1 Cu1 N2 C6 75.7(4) . . . . ?
N2 Cu1 N2 C6 -177.5(4) 3_576 . . . ?
N1 Cu1 N2 C15 130.0(2) 3_576 . . . ?
N1 Cu1 N2 C15 -106.9(3) . . . . ?
N2 Cu1 N2 C15 -0.08(19) 3_576 . . . ?
